data_4126462
loop_
_publ_author_name
'Liniger, Marc'
'Liu, Yiyang'
'Stoltz, Brian M.'

_publ_section_title
;
 Sequential Ruthenium Catalysis for Olefin Isomerization and Oxidation:
 Application to the Synthesis of Unusual Amino Acids.
;
_journal_name_full 'Journal of the American Chemical Society'
_journal_paper_doi 10.1021/jacs.7b08496
_journal_year 2017
_chemical_formula_moiety 'C4 H11 N O2 S'
_chemical_formula_sum 'C4 H11 N O2 S'
_chemical_formula_weight 137.20
_space_group_crystal_system orthorhombic
_space_group_IT_number 31
_space_group_name_Hall 'P 2ac -2'
_space_group_name_H-M_alt 'P m n 21'
_symmetry_space_group_name_Hall 'P 2ac -2'
_symmetry_space_group_name_H-M 'P m n 21'
_atom_sites_solution_hydrogens difmap
_atom_sites_solution_primary direct
_audit_creation_date 2014-09-08
_audit_creation_method
;
Olex2 1.2
(compiled 2014.08.28 svn.r2986 for OlexSys, GUI svn.r4874),
 SHELXL-2014,
 and manual edit
;
_cell_angle_alpha 90
_cell_angle_beta 90
_cell_angle_gamma 90
_cell_formula_units_Z 2
_cell_length_a 7.733(3)
_cell_length_b 6.629(3)
_cell_length_c 6.587(3)
_cell_measurement_reflns_used 2020
_cell_measurement_temperature 100
_cell_measurement_theta_max 36.85
_cell_measurement_theta_min 3.07
_cell_volume 337.7(3)
_computing_cell_refinement 'SAINT V8.34A (Bruker-AXS, 2007)'
_computing_data_collection 'APEX2 2014.7-1 (Bruker-AXS, 2007)'
_computing_data_reduction 'SAINT V8.34A (Bruker-AXS, 2007)'
_computing_molecular_graphics 'DIAMOND 3 (Crystal Impact, 1999)'
_computing_publication_material 'Olex2 (Dolomanov et al., 2009)'
_computing_structure_refinement 'SHELXL-2014/6 (Sheldrick, 2014)'
_computing_structure_solution 'XT-2014/3 (Sheldrick, 2012)'
_diffrn_ambient_temperature 100
_diffrn_detector_area_resol_mean 8.33
_diffrn_measured_fraction_theta_full 1.000
_diffrn_measured_fraction_theta_max 0.979
_diffrn_measurement_device_type 'Bruker KAPPA APEX II ccd'
_diffrn_measurement_method '\w and \f scans'
_diffrn_radiation_monochromator graphite
_diffrn_radiation_type MoK\a
_diffrn_radiation_wavelength 0.71073
_diffrn_reflns_av_R_equivalents 0.0420
_diffrn_reflns_av_unetI/netI 0.0448
_diffrn_reflns_Laue_measured_fraction_full 1.000
_diffrn_reflns_Laue_measured_fraction_max 0.979
_diffrn_reflns_limit_h_max 13
_diffrn_reflns_limit_h_min -13
_diffrn_reflns_limit_k_max 11
_diffrn_reflns_limit_k_min -9
_diffrn_reflns_limit_l_max 11
_diffrn_reflns_limit_l_min -11
_diffrn_reflns_number 7315
_diffrn_reflns_point_group_measured_fraction_full 0.998
_diffrn_reflns_point_group_measured_fraction_max 0.958
_diffrn_reflns_theta_full 25.000
_diffrn_reflns_theta_max 39.756
_diffrn_reflns_theta_min 3.073
_diffrn_source 'sealed tube'
_diffrn_source_current 30
_diffrn_source_power 1.5
_diffrn_source_target Mo
_diffrn_source_voltage 50
_exptl_absorpt_coefficient_mu 0.397
_exptl_absorpt_correction_T_max 1.0000
_exptl_absorpt_correction_T_min 0.8998
_exptl_absorpt_correction_type multi-scan
_exptl_absorpt_process_details
;
SADABS-2014/3 (Bruker,2014) was used for absorption correction.
wR2(int) was 0.0527 before and 0.0445 after correction.
The Ratio of minimum to maximum transmission is 0.8998.
The \l/2 correction factor is 0.00150.
;
_exptl_crystal_colour colourless
_exptl_crystal_colour_primary colourless
_exptl_crystal_density_diffrn 1.350
_exptl_crystal_description plate
_exptl_crystal_F_000 148
_exptl_crystal_size_max 0.29
_exptl_crystal_size_mid 0.19
_exptl_crystal_size_min 0.02
_refine_diff_density_max 0.490
_refine_diff_density_min -0.375
_refine_diff_density_rms 0.069
_refine_ls_abs_structure_details
;
 Flack x determined using 715 quotients [(I+)-(I-)]/[(I+)+(I-)]
 (Parsons, Flack and Wagner, Acta Cryst. B69 (2013) 249-259).
;
_refine_ls_abs_structure_Flack 0.07(4)
_refine_ls_extinction_method none
_refine_ls_goodness_of_fit_ref 1.020
_refine_ls_hydrogen_treatment refall
_refine_ls_matrix_type full
_refine_ls_number_parameters 66
_refine_ls_number_reflns 2075
_refine_ls_number_restraints 1
_refine_ls_restrained_S_all 1.019
_refine_ls_R_factor_all 0.0477
_refine_ls_R_factor_gt 0.0347
_refine_ls_shift/su_max 0.000
_refine_ls_shift/su_mean 0.000
_refine_ls_structure_factor_coef Fsqd
_refine_ls_weighting_details 'w=1/[\s^2^(Fo^2^)+(0.0352P)^2^] where P=(Fo^2^+2Fc^2^)/3'
_refine_ls_weighting_scheme calc
_refine_ls_wR_factor_gt 0.0660
_refine_ls_wR_factor_ref 0.0696
_reflns_Friedel_coverage 0.841
_reflns_Friedel_fraction_full 0.997
_reflns_Friedel_fraction_max 0.933
_reflns_number_gt 1770
_reflns_number_total 2075
_reflns_threshold_expression 'I > 2\s(I)'
_cod_data_source_file ja7b08496_si_006.cif
_cod_data_source_block a14358
_cod_original_cell_volume 337.6(2)
_cod_database_code 4126462
_shelxl_version_number 2014/6
_shelx_space_group_comment
;
The symmetry employed for this shelxl refinement is uniquely defined
by the following loop, which should always be used as a source of
symmetry information in preference to the above space-group names.
They are only intended as comments.
;
_shelx_estimated_absorpt_t_max 0.992
_shelx_estimated_absorpt_t_min 0.894
_refine_ls_abs_structure_hooft 0.08(4)
_olex2_refinement_description
;
;
_olex2_submission_special_instructions 'No special instructions were received'

loop_
_space_group_symop_operation_xyz
'x, y, z'
'-x+1/2, -y, z+1/2'
'x+1/2, -y, z+1/2'
'-x, y, z'

loop_
_atom_site_label
_atom_site_type_symbol
_atom_site_fract_x
_atom_site_fract_y
_atom_site_fract_z
_atom_site_U_iso_or_equiv
_atom_site_adp_type
_atom_site_occupancy
_atom_site_site_symmetry_order
_atom_site_calc_flag
_atom_site_refinement_flags_posn
_atom_site_refinement_flags_adp
_atom_site_refinement_flags_occupancy
S1 S 0.5000 0.49246(7) 0.52063(10) 0.00865(8) Uani 1 2 d S T P
O1 O 0.66013(13) 0.57604(17) 0.44384(17) 0.0134(2) Uani 1 1 d . . .
N1 N 0.5000 0.5294(3) 0.7627(3) 0.0128(3) Uani 1 2 d S T P
H1 H 0.405(3) 0.496(3) 0.824(5) 0.024(6) Uiso 1 1 d . . .
C1 C 0.5000 0.2240(3) 0.4685(3) 0.0108(3) Uani 1 2 d S T P
C2 C 0.5000 0.2017(4) 0.2370(3) 0.0142(4) Uani 1 2 d S T P
H2A H 0.593(3) 0.264(3) 0.177(3) 0.018(6) Uiso 1 1 d . . .
H2B H 0.5000 0.062(6) 0.206(6) 0.033(10) Uiso 1 2 d S T P
C3 C 0.3369(2) 0.1311(2) 0.5612(2) 0.0169(3) Uani 1 1 d . . .
H3A H 0.244(3) 0.187(3) 0.507(5) 0.035(6) Uiso 1 1 d . . .
H3B H 0.338(4) 0.148(4) 0.710(4) 0.022(6) Uiso 1 1 d . . .
H3C H 0.339(3) -0.011(3) 0.538(5) 0.022(6) Uiso 1 1 d . . .

loop_
_atom_site_aniso_label
_atom_site_aniso_U_11
_atom_site_aniso_U_22
_atom_site_aniso_U_33
_atom_site_aniso_U_23
_atom_site_aniso_U_13
_atom_site_aniso_U_12
S1 0.00668(13) 0.00855(16) 0.01072(14) 0.00027(18) 0.000 0.000
O1 0.0101(4) 0.0130(5) 0.0171(5) 0.0006(4) 0.0035(4) -0.0032(4)
N1 0.0116(7) 0.0160(9) 0.0108(7) -0.0021(6) 0.000 0.000
C1 0.0102(7) 0.0101(8) 0.0121(8) -0.0009(6) 0.000 0.000
C2 0.0132(8) 0.0167(10) 0.0128(8) -0.0026(7) 0.000 0.000
C3 0.0171(6) 0.0128(6) 0.0209(8) -0.0002(5) 0.0051(5) -0.0040(5)

loop_
_atom_type_symbol
_atom_type_description
_atom_type_scat_dispersion_real
_atom_type_scat_dispersion_imag
_atom_type_scat_source
C C 0.0033 0.0016 'International Tables Vol C Tables 4.2.6.8 and 6.1.1.4'
H H 0.0000 0.0000 'International Tables Vol C Tables 4.2.6.8 and 6.1.1.4'
N N 0.0061 0.0033 'International Tables Vol C Tables 4.2.6.8 and 6.1.1.4'
O O 0.0106 0.0060 'International Tables Vol C Tables 4.2.6.8 and 6.1.1.4'
S S 0.1246 0.1234 'International Tables Vol C Tables 4.2.6.8 and 6.1.1.4'

loop_
_geom_angle_atom_site_label_1
_geom_angle_atom_site_label_2
_geom_angle_atom_site_label_3
_geom_angle
_geom_angle_site_symmetry_1
_geom_angle_site_symmetry_3
O1 S1 O1 117.58(10) . 4_655
O1 S1 N1 106.69(6) 4_655 .
O1 S1 N1 106.69(6) . .
O1 S1 C1 108.03(6) . .
O1 S1 C1 108.03(6) 4_655 .
N1 S1 C1 109.65(9) . .
S1 N1 H1 114.8(19) . .
C2 C1 S1 106.47(14) . .
C3 C1 S1 108.62(11) . .
C3 C1 S1 108.62(11) 4_655 .
C3 C1 C2 111.00(12) . .
C3 C1 C2 111.00(12) 4_655 .
C3 C1 C3 110.98(18) 4_655 .
C1 C2 H2A 112.4(13) . .
C1 C2 H2B 108(2) . .
H2A C2 H2B 110.6(19) . .
C1 C3 H3A 109.8(16) . .
C1 C3 H3B 110.1(16) . .
C1 C3 H3C 108.4(16) . .
H3A C3 H3B 111(2) . .
H3A C3 H3C 112(2) . .
H3B C3 H3C 106(2) . .

loop_
_geom_bond_atom_site_label_1
_geom_bond_atom_site_label_2
_geom_bond_distance
_geom_bond_site_symmetry_2
S1 O1 1.4478(11) .
S1 O1 1.4478(11) 4_655
S1 N1 1.6134(19) .
S1 C1 1.812(2) .
N1 H1 0.87(2) .
C1 C2 1.532(3) .
C1 C3 1.531(2) 4_655
C1 C3 1.531(2) .
C2 H2A 0.92(2) .
C2 H2B 0.95(4) .
C3 H3A 0.89(3) .
C3 H3B 0.99(2) .
C3 H3C 0.95(2) .

loop_
_geom_hbond_atom_site_label_D
_geom_hbond_atom_site_label_H
_geom_hbond_atom_site_label_A
_geom_hbond_distance_DH
_geom_hbond_distance_HA
_geom_hbond_distance_DA
_geom_hbond_angle_DHA
_geom_hbond_site_symmetry_A
N1 H1 O1 0.87(2) 2.10(2) 2.9696(17) 174(3) 3_465

loop_
_geom_torsion_atom_site_label_1
_geom_torsion_atom_site_label_2
_geom_torsion_atom_site_label_3
_geom_torsion_atom_site_label_4
_geom_torsion
_geom_torsion_site_symmetry_1
_geom_torsion_site_symmetry_4
O1 S1 C1 C2 64.09(6) 4_655 .
O1 S1 C1 C2 -64.09(6) . .
O1 S1 C1 C3 55.51(14) . 4_655
O1 S1 C1 C3 -176.31(11) 4_655 4_655
O1 S1 C1 C3 176.31(11) . .
O1 S1 C1 C3 -55.51(14) 4_655 .
N1 S1 C1 C2 180.000(0) . .
N1 S1 C1 C3 60.40(11) . .
N1 S1 C1 C3 -60.40(11) . 4_655
